data_2242489
loop_
_publ_author_name
'Reitsamer, Christian'
'Schlapp-Hackl, Inge'
'Partl, Gabriel'
'Schuh, Walter'
'Kopacka, Holger'
'Wurst, Klaus'
'Peringer, Paul'

_publ_section_title
;
 Crystal structure of an iridium(III) complex of the [C(dppm)~2~] PCP
 pincer ligand system and its conjugate CH acid form
;
_journal_coeditor_code EB2007
_journal_issue 5
_journal_name_full 'Acta Crystallographica Section E'
_journal_page_first 620
_journal_page_last 624
_journal_paper_doi 10.1107/S2056989018004905
_journal_volume 74
_journal_year 2018
_chemical_formula_moiety '[Ir Cl H (C51 H44 P4) (C O)] Cl2, 2 H Cl, 5.5H2 O'
_chemical_formula_sum 'C52 H59 Cl5 Ir O6.5 P4'
_chemical_formula_weight 1281.32
_chemical_name_systematic
;(Bis{[(diphenylphosphanyl)methyl]diphenylphosphanylidene}methane(1+)-\k^3^<i>P</i>,<i>C</i>,<i>P</i>')carbonylchloridohydridoiridium(III)
dichloride--hydrochloric acid--water (1/2/5.5)
;
_space_group_IT_number 14
_symmetry_cell_setting monoclinic
_symmetry_space_group_name_Hall '-P 2yn'
_symmetry_space_group_name_H-M 'P 1 21/n 1'
_atom_sites_solution_hydrogens geom
_atom_sites_solution_primary direct
_atom_sites_solution_secondary difmap
_audit_creation_method SHELXL-97
_cell_angle_alpha 90.00
_cell_angle_beta 98.7810(10)
_cell_angle_gamma 90.00
_cell_formula_units_Z 8
_cell_length_a 19.7138(2)
_cell_length_b 22.7327(2)
_cell_length_c 25.3120(3)
_cell_measurement_reflns_used 114911
_cell_measurement_temperature 233(2)
_cell_measurement_theta_max 26.0
_cell_measurement_theta_min 1.0
_cell_volume 11210.6(2)
_computing_cell_refinement
;
DENZO and SCALEPACK (Otwinowski & Minor, 1997)
;
_computing_data_collection
;
COLLECT Nonius, 1999
;
_computing_data_reduction
;
DENZO and SCALEPACK (Otwinowski & Minor, 1997)
;
_computing_structure_refinement
;
SHELXL-97 (Sheldrick, 2008)
;
_computing_structure_solution
;
SHELXS-97 (Sheldrick, 2008)
;
_diffrn_ambient_temperature 233(2)
_diffrn_measured_fraction_theta_full 0.999
_diffrn_measured_fraction_theta_max 0.999
_diffrn_measurement_device_type 'Nonius KappaCCD'
_diffrn_measurement_method 'phi- and omega-scans'
_diffrn_radiation_monochromator graphite
_diffrn_radiation_source 'fine-focus sealed tube'
_diffrn_radiation_type MoK\a
_diffrn_radiation_wavelength 0.71073
_diffrn_reflns_av_R_equivalents 0.0368
_diffrn_reflns_av_sigmaI/netI 0.0328
_diffrn_reflns_limit_h_max 22
_diffrn_reflns_limit_h_min -24
_diffrn_reflns_limit_k_max 28
_diffrn_reflns_limit_k_min -28
_diffrn_reflns_limit_l_max 31
_diffrn_reflns_limit_l_min -26
_diffrn_reflns_number 68943
_diffrn_reflns_theta_full 26.03
_diffrn_reflns_theta_max 26.03
_diffrn_reflns_theta_min 1.21
_diffrn_standards_number 0
_exptl_absorpt_coefficient_mu 2.781
_exptl_absorpt_correction_type none
_exptl_crystal_colour colorless
_exptl_crystal_density_diffrn 1.518
_exptl_crystal_density_method 'not measured'
_exptl_crystal_description prism
_exptl_crystal_F_000 5160
_exptl_crystal_size_max 0.3
_exptl_crystal_size_mid 0.2
_exptl_crystal_size_min 0.06
_refine_diff_density_max 2.031
_refine_diff_density_min -0.994
_refine_ls_extinction_method none
_refine_ls_goodness_of_fit_ref 1.041
_refine_ls_hydrogen_treatment constr
_refine_ls_matrix_type full
_refine_ls_number_parameters 1268
_refine_ls_number_reflns 22078
_refine_ls_number_restraints 2
_refine_ls_restrained_S_all 1.041
_refine_ls_R_factor_all 0.0489
_refine_ls_R_factor_gt 0.0325
_refine_ls_shift/su_max 0.004
_refine_ls_shift/su_mean 0.000
_refine_ls_structure_factor_coef Fsqd
_refine_ls_weighting_details 'calc w=1/[\s^2^(Fo^2^)+(0.0372P)^2^+17.5174P] where P=(Fo^2^+2Fc^2^)/3'
_refine_ls_weighting_scheme calc
_refine_ls_wR_factor_gt 0.0810
_refine_ls_wR_factor_ref 0.0877
_reflns_number_gt 17290
_reflns_number_total 22078
_reflns_threshold_expression >2sigma(I)
_cod_data_source_file eb2007sup1.cif
_cod_data_source_block complex2
_cod_original_sg_symbol_H-M P21/n
_cod_original_formula_sum 'C52 H59 Cl5 Ir O6.50 P4'
_cod_database_code 2242489

loop_
_symmetry_equiv_pos_as_xyz
'x, y, z'
'-x+1/2, y+1/2, -z+1/2'
'-x, -y, -z'
'x-1/2, -y-1/2, z-1/2'

loop_
_atom_site_type_symbol
_atom_site_label
_atom_site_fract_x
_atom_site_fract_y
_atom_site_fract_z
_atom_site_U_iso_or_equiv
_atom_site_adp_type
_atom_site_calc_flag
_atom_site_refinement_flags
_atom_site_occupancy
_atom_site_symmetry_multiplicity
Ir Ir1 0.181754(6) 0.912702(6) 0.415090(5) 0.02126(5) Uani d . 1 1
H H11 0.2558(18) 0.9271(16) 0.4099(14) 0.029(10) Uiso d . 1 1
Ir Ir2 0.321407(6) 0.410832(6) 0.593150(5) 0.01959(4) Uani d . 1 1
H H22 0.2500(17) 0.4236(15) 0.6005(14) 0.024(9) Uiso d . 1 1
P P1 0.21221(5) 0.91856(4) 0.50825(4) 0.0253(2) Uani d . 1 1
P P2 0.29369(4) 0.82093(4) 0.47570(4) 0.02331(19) Uani d . 1 1
P P3 0.21933(4) 0.78277(4) 0.36170(3) 0.02198(18) Uani d . 1 1
P P4 0.16639(5) 0.90008(4) 0.32262(4) 0.02340(19) Uani d . 1 1
P P5 0.28901(5) 0.41950(4) 0.50063(3) 0.02245(19) Uani d . 1 1
P P6 0.20630(4) 0.32196(4) 0.53195(3) 0.02165(18) Uani d . 1 1
P P7 0.27874(4) 0.28207(4) 0.64560(3) 0.02201(18) Uani d . 1 1
P P8 0.33514(4) 0.39775(4) 0.68539(3) 0.02260(19) Uani d . 1 1
Cl Cl1 0.06789(4) 0.87577(4) 0.42596(4) 0.0324(2) Uani d . 1 1
Cl Cl2 0.43463(4) 0.37404(4) 0.58048(4) 0.0325(2) Uani d . 1 1
O O1 0.13685(16) 1.03896(13) 0.40152(13) 0.0493(8) Uani d . 1 1
O O2 0.37103(15) 0.53572(12) 0.60789(12) 0.0477(8) Uani d . 1 1
C C1 0.22006(17) 0.82147(15) 0.42386(13) 0.0227(7) Uani d D 1 1
H H1 0.1851(14) 0.8033(15) 0.4408(13) 0.029(10) Uiso d D 1 1
C C2 0.25277(19) 0.84808(16) 0.52990(14) 0.0297(8) Uani d . 1 1
H H2A 0.2868 0.8537 0.5620 0.036 Uiso calc . 1 1
H H2B 0.2182 0.8200 0.5382 0.036 Uiso calc . 1 1
C C3 0.21881(17) 0.83659(15) 0.30985(13) 0.0240(7) Uani d . 1 1
H H3A 0.2003 0.8190 0.2753 0.029 Uiso calc . 1 1
H H3B 0.2659 0.8495 0.3082 0.029 Uiso calc . 1 1
C C4 0.15263(19) 0.99113(18) 0.40750(15) 0.0329(9) Uani d . 1 1
C C5 0.27997(16) 0.32091(14) 0.58383(13) 0.0199(7) Uani d D 1 1
H H5 0.3150(13) 0.3018(12) 0.5667(11) 0.010(8) Uiso d D 1 1
C C6 0.24699(18) 0.34970(16) 0.47778(14) 0.0268(8) Uani d . 1 1
H H6A 0.2127 0.3563 0.4460 0.032 Uiso calc . 1 1
H H6B 0.2810 0.3214 0.4688 0.032 Uiso calc . 1 1
C C7 0.27997(17) 0.33607(16) 0.69767(13) 0.0261(8) Uani d . 1 1
H H7A 0.2972 0.3182 0.7323 0.031 Uiso calc . 1 1
H H7B 0.2333 0.3503 0.6987 0.031 Uiso calc . 1 1
C C8 0.35343(19) 0.48842(17) 0.60151(14) 0.0296(8) Uani d . 1 1
C C101 0.27332(19) 0.97435(17) 0.53609(16) 0.0337(9) Uani d . 1 1
C C102 0.2939(2) 1.01953(19) 0.50583(18) 0.0449(11) Uani d . 1 1
H H102 0.2790 1.0207 0.4688 0.054 Uiso calc . 1 1
C C103 0.3370(3) 1.0636(2) 0.5305(2) 0.0622(14) Uani d . 1 1
H H103 0.3511 1.0945 0.5100 0.075 Uiso calc . 1 1
C C104 0.3587(3) 1.0616(3) 0.5845(2) 0.0651(15) Uani d . 1 1
H H104 0.3867 1.0919 0.6009 0.078 Uiso calc . 1 1
C C105 0.3402(3) 1.0163(3) 0.6149(2) 0.0635(15) Uani d . 1 1
H H105 0.3567 1.0150 0.6518 0.076 Uiso calc . 1 1
C C106 0.2969(2) 0.9722(2) 0.59107(17) 0.0491(11) Uani d . 1 1
H H106 0.2836 0.9412 0.6118 0.059 Uiso calc . 1 1
C C107 0.14144(19) 0.92914(19) 0.54575(15) 0.0351(9) Uani d . 1 1
C C108 0.1101(2) 0.9837(2) 0.54191(19) 0.0544(13) Uani d . 1 1
H H108 0.1257 1.0132 0.5207 0.065 Uiso calc . 1 1
C C109 0.0554(3) 0.9949(3) 0.5694(2) 0.0755(19) Uani d . 1 1
H H109 0.0335 1.0317 0.5667 0.091 Uiso calc . 1 1
C C110 0.0343(3) 0.9514(4) 0.6005(2) 0.080(2) Uani d . 1 1
H H110 -0.0020 0.9590 0.6198 0.096 Uiso calc . 1 1
C C111 0.0642(3) 0.8977(3) 0.6042(2) 0.0721(17) Uani d . 1 1
H H111 0.0484 0.8684 0.6255 0.087 Uiso calc . 1 1
C C112 0.1181(2) 0.8857(2) 0.57654(18) 0.0501(12) Uani d . 1 1
H H112 0.1386 0.8483 0.5787 0.060 Uiso calc . 1 1
C C201 0.33327(18) 0.75168(15) 0.49610(14) 0.0281(8) Uani d . 1 1
C C202 0.40045(19) 0.74022(17) 0.48793(15) 0.0321(8) Uani d . 1 1
H H202 0.4243 0.7678 0.4701 0.039 Uiso calc . 1 1
C C203 0.4317(2) 0.68814(18) 0.50623(18) 0.0415(10) Uani d . 1 1
H H203 0.4769 0.6802 0.5008 0.050 Uiso calc . 1 1
C C204 0.3967(2) 0.6481(2) 0.5323(2) 0.0554(13) Uani d . 1 1
H H204 0.4184 0.6129 0.5451 0.066 Uiso calc . 1 1
C C205 0.3306(3) 0.6586(2) 0.5399(2) 0.0663(16) Uani d . 1 1
H H205 0.3072 0.6307 0.5577 0.080 Uiso calc . 1 1
C C206 0.2977(2) 0.71047(19) 0.5213(2) 0.0485(12) Uani d . 1 1
H H206 0.2519 0.7174 0.5258 0.058 Uiso calc . 1 1
C C207 0.36260(17) 0.86855(15) 0.46483(14) 0.0265(8) Uani d . 1 1
C C208 0.37411(18) 0.88632(17) 0.41486(15) 0.0302(8) Uani d . 1 1
H H208 0.3439 0.8747 0.3842 0.036 Uiso calc . 1 1
C C209 0.4301(2) 0.9212(2) 0.40997(19) 0.0450(11) Uani d . 1 1
H H209 0.4376 0.9339 0.3760 0.054 Uiso calc . 1 1
C C210 0.4749(2) 0.9374(2) 0.4548(2) 0.0542(12) Uani d . 1 1
H H210 0.5127 0.9615 0.4512 0.065 Uiso calc . 1 1
C C211 0.4651(2) 0.9188(2) 0.5043(2) 0.0537(13) Uani d . 1 1
H H211 0.4969 0.9291 0.5344 0.064 Uiso calc . 1 1
C C212 0.4087(2) 0.88487(19) 0.51046(16) 0.0401(10) Uani d . 1 1
H H212 0.4013 0.8729 0.5446 0.048 Uiso calc . 1 1
C C301 0.28957(18) 0.73269(16) 0.36121(14) 0.0275(8) Uani d . 1 1
C C302 0.28391(19) 0.67840(16) 0.38643(16) 0.0340(9) Uani d . 1 1
H H302 0.2448 0.6698 0.4021 0.041 Uiso calc . 1 1
C C303 0.3362(2) 0.63748(18) 0.38809(18) 0.0435(11) Uani d . 1 1
H H303 0.3330 0.6010 0.4051 0.052 Uiso calc . 1 1
C C304 0.3928(2) 0.6506(2) 0.3647(2) 0.0519(13) Uani d . 1 1
H H304 0.4284 0.6228 0.3660 0.062 Uiso calc . 1 1
C C305 0.3982(2) 0.7031(2) 0.3398(2) 0.0522(12) Uani d . 1 1
H H305 0.4372 0.7109 0.3238 0.063 Uiso calc . 1 1
C C306 0.3467(2) 0.74543(18) 0.33777(17) 0.0399(10) Uani d . 1 1
H H306 0.3507 0.7818 0.3208 0.048 Uiso calc . 1 1
C C307 0.14376(18) 0.73816(15) 0.34728(14) 0.0278(8) Uani d . 1 1
C C308 0.09406(19) 0.73260(17) 0.38036(17) 0.0355(9) Uani d . 1 1
H H308 0.0971 0.7545 0.4121 0.043 Uiso calc . 1 1
C C309 0.0400(2) 0.6943(2) 0.3658(2) 0.0501(12) Uani d . 1 1
H H309 0.0064 0.6900 0.3883 0.060 Uiso calc . 1 1
C C310 0.0342(2) 0.6626(2) 0.3197(2) 0.0577(14) Uani d . 1 1
H H310 -0.0034 0.6372 0.3103 0.069 Uiso calc . 1 1
C C311 0.0834(3) 0.6676(2) 0.28666(19) 0.0550(13) Uani d . 1 1
H H311 0.0793 0.6458 0.2548 0.066 Uiso calc . 1 1
C C312 0.1387(2) 0.70459(19) 0.30041(17) 0.0424(10) Uani d . 1 1
H H312 0.1729 0.7073 0.2784 0.051 Uiso calc . 1 1
C C401 0.19720(18) 0.95858(15) 0.28336(14) 0.0271(8) Uani d . 1 1
C C402 0.2406(2) 1.00271(19) 0.30682(16) 0.0407(10) Uani d . 1 1
H H402 0.2550 1.0029 0.3440 0.049 Uiso calc . 1 1
C C403 0.2623(2) 1.0465(2) 0.27505(19) 0.0490(11) Uani d . 1 1
H H403 0.2909 1.0768 0.2910 0.059 Uiso calc . 1 1
C C404 0.2426(2) 1.0462(2) 0.22070(18) 0.0481(11) Uani d . 1 1
H H404 0.2575 1.0761 0.1995 0.058 Uiso calc . 1 1
C C405 0.2011(2) 1.0020(2) 0.19749(17) 0.0486(11) Uani d . 1 1
H H405 0.1877 1.0015 0.1602 0.058 Uiso calc . 1 1
C C406 0.1787(2) 0.95811(19) 0.22858(16) 0.0385(9) Uani d . 1 1
H H406 0.1506 0.9278 0.2122 0.046 Uiso calc . 1 1
C C407 0.07960(18) 0.88841(16) 0.28820(14) 0.0279(8) Uani d . 1 1
C C408 0.0603(2) 0.84135(19) 0.25456(16) 0.0393(10) Uani d . 1 1
H H408 0.0919 0.8112 0.2509 0.047 Uiso calc . 1 1
C C409 -0.0058(2) 0.8386(2) 0.22621(18) 0.0516(12) Uani d . 1 1
H H409 -0.0189 0.8065 0.2034 0.062 Uiso calc . 1 1
C C410 -0.0521(2) 0.8828(3) 0.23145(19) 0.0555(13) Uani d . 1 1
H H410 -0.0967 0.8810 0.2120 0.067 Uiso calc . 1 1
C C411 -0.0335(2) 0.9290(2) 0.2647(2) 0.0555(13) Uani d . 1 1
H H411 -0.0653 0.9590 0.2682 0.067 Uiso calc . 1 1
C C412 0.0319(2) 0.9322(2) 0.29335(17) 0.0422(10) Uani d . 1 1
H H412 0.0442 0.9642 0.3164 0.051 Uiso calc . 1 1
C C501 0.35689(18) 0.43210(16) 0.46057(14) 0.0269(8) Uani d . 1 1
C C502 0.3884(2) 0.48677(19) 0.46588(17) 0.0428(10) Uani d . 1 1
H H502 0.3748 0.5146 0.4897 0.051 Uiso calc . 1 1
C C503 0.4395(2) 0.5004(2) 0.4363(2) 0.0528(13) Uani d . 1 1
H H503 0.4614 0.5372 0.4403 0.063 Uiso calc . 1 1
C C504 0.4581(2) 0.4597(3) 0.4011(2) 0.0563(14) Uani d . 1 1
H H504 0.4920 0.4693 0.3801 0.068 Uiso calc . 1 1
C C505 0.4279(3) 0.4055(2) 0.3963(2) 0.0537(13) Uani d . 1 1
H H505 0.4417 0.3777 0.3725 0.064 Uiso calc . 1 1
C C506 0.3774(2) 0.39124(19) 0.42598(17) 0.0397(10) Uani d . 1 1
H H506 0.3569 0.3538 0.4227 0.048 Uiso calc . 1 1
C C508 0.2069(2) 0.51871(19) 0.51128(18) 0.0450(11) Uani d . 1 1
H H508 0.2200 0.5152 0.5484 0.054 Uiso calc . 1 1
C C507 0.22857(18) 0.47771(16) 0.47726(15) 0.0292(8) Uani d . 1 1
C C509 0.1657(3) 0.5653(2) 0.4902(2) 0.0627(14) Uani d . 1 1
H H509 0.1515 0.5935 0.5133 0.075 Uiso calc . 1 1
C C510 0.1457(2) 0.5704(2) 0.4363(3) 0.0641(15) Uani d . 1 1
H H510 0.1190 0.6027 0.4225 0.077 Uiso calc . 1 1
C C511 0.1645(3) 0.5285(3) 0.4022(2) 0.0615(14) Uani d . 1 1
H H511 0.1489 0.5311 0.3653 0.074 Uiso calc . 1 1
C C512 0.2067(2) 0.4826(2) 0.42257(17) 0.0469(11) Uani d . 1 1
H H512 0.2206 0.4544 0.3992 0.056 Uiso calc . 1 1
C C601 0.16664(17) 0.25250(15) 0.51261(13) 0.0254(8) Uani d . 1 1
C C602 0.20494(19) 0.20844(17) 0.49293(17) 0.0369(9) Uani d . 1 1
H H602 0.2517 0.2144 0.4910 0.044 Uiso calc . 1 1
C C603 0.1733(2) 0.15567(18) 0.4762(2) 0.0479(11) Uani d . 1 1
H H603 0.1988 0.1256 0.4629 0.057 Uiso calc . 1 1
C C604 0.1046(2) 0.14712(18) 0.47905(18) 0.0447(11) Uani d . 1 1
H H604 0.0833 0.1116 0.4669 0.054 Uiso calc . 1 1
C C605 0.06694(19) 0.19022(17) 0.49950(16) 0.0364(9) Uani d . 1 1
H H605 0.0205 0.1837 0.5023 0.044 Uiso calc . 1 1
C C606 0.09772(18) 0.24333(16) 0.51602(15) 0.0306(8) Uani d . 1 1
H H606 0.0720 0.2731 0.5295 0.037 Uiso calc . 1 1
C C607 0.13787(17) 0.37044(15) 0.54243(14) 0.0259(8) Uani d . 1 1
C C608 0.12795(18) 0.38994(17) 0.59230(15) 0.0319(8) Uani d . 1 1
H H608 0.1584 0.3784 0.6228 0.038 Uiso calc . 1 1
C C609 0.0731(2) 0.42652(19) 0.59750(18) 0.0423(10) Uani d . 1 1
H H609 0.0669 0.4406 0.6314 0.051 Uiso calc . 1 1
C C610 0.0277(2) 0.4421(2) 0.5530(2) 0.0494(12) Uani d . 1 1
H H610 -0.0090 0.4675 0.5564 0.059 Uiso calc . 1 1
C C611 0.0354(2) 0.4211(2) 0.5038(2) 0.0498(12) Uani d . 1 1
H H611 0.0029 0.4306 0.4738 0.060 Uiso calc . 1 1
C C612 0.09104(19) 0.38598(17) 0.49785(16) 0.0352(9) Uani d . 1 1
H H612 0.0972 0.3726 0.4638 0.042 Uiso calc . 1 1
C C701 0.20732(18) 0.23359(16) 0.64540(15) 0.0295(8) Uani d . 1 1
C C702 0.1496(2) 0.24920(19) 0.66759(17) 0.0411(10) Uani d . 1 1
H H702 0.1469 0.2859 0.6843 0.049 Uiso calc . 1 1
C C703 0.0956(2) 0.2087(3) 0.6643(2) 0.0605(15) Uani d . 1 1
H H703 0.0562 0.2179 0.6794 0.073 Uiso calc . 1 1
C C704 0.0997(3) 0.1558(2) 0.6392(2) 0.0637(16) Uani d . 1 1
H H704 0.0627 0.1295 0.6370 0.076 Uiso calc . 1 1
C C705 0.1562(3) 0.1405(2) 0.61746(19) 0.0538(13) Uani d . 1 1
H H705 0.1582 0.1039 0.6004 0.065 Uiso calc . 1 1
C C706 0.2108(2) 0.17939(17) 0.62077(17) 0.0388(10) Uani d . 1 1
H H706 0.2503 0.1690 0.6063 0.047 Uiso calc . 1 1
C C707 0.35348(18) 0.23694(15) 0.66079(14) 0.0277(8) Uani d . 1 1
C C708 0.40532(19) 0.23352(17) 0.62909(16) 0.0346(9) Uani d . 1 1
H H708 0.4032 0.2560 0.5977 0.042 Uiso calc . 1 1
C C709 0.4600(2) 0.1961(2) 0.6451(2) 0.0511(12) Uani d . 1 1
H H709 0.4950 0.1927 0.6239 0.061 Uiso calc . 1 1
C C710 0.4641(2) 0.1638(2) 0.6913(2) 0.0597(14) Uani d . 1 1
H H710 0.5022 0.1392 0.7016 0.072 Uiso calc . 1 1
C C711 0.4130(3) 0.1673(2) 0.7224(2) 0.0560(13) Uani d . 1 1
H H711 0.4161 0.1453 0.7542 0.067 Uiso calc . 1 1
C C712 0.3572(2) 0.20293(18) 0.70703(17) 0.0413(10) Uani d . 1 1
H H712 0.3215 0.2044 0.7277 0.050 Uiso calc . 1 1
C C801 0.30467(17) 0.45851(15) 0.72259(14) 0.0263(8) Uani d . 1 1
C C802 0.32467(19) 0.46072(18) 0.77730(15) 0.0338(9) Uani d . 1 1
H H802 0.3536 0.4314 0.7945 0.041 Uiso calc . 1 1
C C803 0.3023(2) 0.5058(2) 0.80689(17) 0.0467(11) Uani d . 1 1
H H803 0.3163 0.5073 0.8441 0.056 Uiso calc . 1 1
C C804 0.2597(2) 0.5484(2) 0.78201(19) 0.0481(11) Uani d . 1 1
H H804 0.2450 0.5794 0.8021 0.058 Uiso calc . 1 1
C C805 0.2384(2) 0.5459(2) 0.72784(18) 0.0490(11) Uani d . 1 1
H H805 0.2086 0.5748 0.7110 0.059 Uiso calc . 1 1
C C806 0.2606(2) 0.50079(18) 0.69793(16) 0.0389(10) Uani d . 1 1
H H806 0.2457 0.4990 0.6609 0.047 Uiso calc . 1 1
C C807 0.42090(18) 0.38327(17) 0.72028(14) 0.0295(8) Uani d . 1 1
C C808 0.4713(2) 0.4244(2) 0.71341(17) 0.0417(10) Uani d . 1 1
H H808 0.4605 0.4561 0.6899 0.050 Uiso calc . 1 1
C C809 0.5374(2) 0.4186(2) 0.7412(2) 0.0557(13) Uani d . 1 1
H H809 0.5709 0.4471 0.7375 0.067 Uiso calc . 1 1
C C810 0.5535(2) 0.3709(3) 0.7742(2) 0.0593(14) Uani d . 1 1
H H810 0.5984 0.3665 0.7926 0.071 Uiso calc . 1 1
C C811 0.5045(3) 0.3298(2) 0.78038(19) 0.0580(13) Uani d . 1 1
H H811 0.5160 0.2973 0.8029 0.070 Uiso calc . 1 1
C C812 0.4382(2) 0.33597(19) 0.75370(17) 0.0436(10) Uani d . 1 1
H H812 0.4048 0.3077 0.7584 0.052 Uiso calc . 1 1
Cl Cl3 0.43500(8) 0.07777(6) 0.35337(6) 0.0683(4) Uani d . 1 1
Cl Cl4 0.63453(6) 0.10085(5) 0.24013(5) 0.0502(3) Uani d . 1 1
Cl Cl5 0.36569(5) -0.10478(5) 0.26820(5) 0.0481(3) Uani d . 1 1
Cl Cl6 0.56146(9) -0.09005(6) 0.14042(6) 0.0753(4) Uani d . 1 1
Cl Cl7 0.61135(7) -0.23188(6) 0.02459(6) 0.0647(3) Uani d . 1 1
Cl Cl8 0.18768(7) -0.22306(7) 0.18243(5) 0.0737(4) Uani d . 1 1
Cl Cl9 0.11836(6) -0.26763(6) 0.01405(5) 0.0558(3) Uani d . 1 1
Cl Cl10 0.7388(2) 0.2809(2) 0.30806(17) 0.1024(16) Uani d P 0.50 1
Cl Cl1A 0.7741(3) 0.2425(3) 0.32103(18) 0.130(2) Uani d P 0.50 1
O O3 0.5264(2) 0.18247(18) 0.3666(2) 0.0951(14) Uani d . 1 1
O O4 0.6467(4) 0.1744(4) 0.3440(3) 0.075(2) Uani d P 0.50 1
O O4A 0.6003(4) 0.2120(4) 0.2999(4) 0.090(3) Uani d P 0.50 1
O O5 0.82515(19) 0.34084(18) 0.39015(14) 0.0707(10) Uani d . 1 1
O O6 0.43632(19) 0.00727(16) 0.25519(15) 0.0694(10) Uani d . 1 1
O O7 0.5547(2) -0.01186(16) 0.23911(15) 0.0727(11) Uani d . 1 1
O O8 0.3074(2) -0.1457(2) 0.15756(16) 0.0925(13) Uani d . 1 1
O O9 0.3671(2) -0.2327(2) 0.12315(18) 0.0993(14) Uani d . 1 1
O O10 0.4977(2) -0.2185(2) 0.11123(19) 0.1075(16) Uani d . 1 1
O O11 0.2902(2) -0.31156(18) 0.15257(17) 0.0886(13) Uani d . 1 1
O O12 0.18821(18) -0.36714(17) 0.09137(15) 0.0699(10) Uani d . 1 1
O O13 0.05236(17) -0.24396(15) 0.10971(13) 0.0611(9) Uani d . 1 1

loop_
_atom_site_aniso_label
_atom_site_aniso_U_11
_atom_site_aniso_U_22
_atom_site_aniso_U_33
_atom_site_aniso_U_12
_atom_site_aniso_U_13
_atom_site_aniso_U_23
Ir1 0.02149(8) 0.01844(8) 0.02403(8) 0.00296(5) 0.00408(5) -0.00136(5)
Ir2 0.01927(8) 0.01723(8) 0.02234(7) -0.00200(5) 0.00338(5) 0.00099(5)
P1 0.0255(5) 0.0254(5) 0.0253(5) 0.0020(4) 0.0047(4) -0.0042(4)
P2 0.0222(5) 0.0207(5) 0.0265(5) 0.0016(4) 0.0021(3) 0.0008(4)
P3 0.0200(4) 0.0187(4) 0.0274(5) 0.0008(3) 0.0042(3) -0.0017(3)
P4 0.0226(5) 0.0231(5) 0.0246(5) 0.0017(4) 0.0041(3) 0.0009(4)
P5 0.0244(5) 0.0204(5) 0.0231(4) -0.0021(4) 0.0052(3) 0.0025(3)
P6 0.0210(4) 0.0180(4) 0.0257(4) -0.0011(3) 0.0025(3) 0.0000(3)
P7 0.0211(4) 0.0183(4) 0.0267(5) 0.0006(3) 0.0039(3) 0.0038(3)
P8 0.0221(5) 0.0221(5) 0.0233(4) 0.0003(4) 0.0026(3) -0.0001(4)
Cl1 0.0236(4) 0.0342(5) 0.0405(5) -0.0006(4) 0.0082(4) -0.0009(4)
Cl2 0.0225(4) 0.0331(5) 0.0431(5) 0.0019(4) 0.0088(4) 0.0024(4)
O1 0.0575(19) 0.0251(16) 0.063(2) 0.0115(14) 0.0014(15) -0.0042(14)
O2 0.0563(19) 0.0231(16) 0.062(2) -0.0135(14) 0.0038(15) 0.0009(14)
C1 0.0216(18) 0.0210(18) 0.0255(18) 0.0034(14) 0.0040(13) 0.0010(14)
C2 0.033(2) 0.026(2) 0.0299(19) 0.0035(16) 0.0035(15) 0.0023(15)
C3 0.0248(18) 0.0233(18) 0.0241(18) 0.0004(15) 0.0044(13) 0.0008(14)
C4 0.030(2) 0.034(2) 0.034(2) 0.0032(17) 0.0036(16) -0.0034(17)
C5 0.0177(17) 0.0152(17) 0.0269(18) -0.0011(13) 0.0044(13) 0.0009(13)
C6 0.031(2) 0.0250(19) 0.0246(18) -0.0032(15) 0.0044(14) -0.0008(14)
C7 0.0265(19) 0.0275(19) 0.0243(18) 0.0016(15) 0.0041(14) 0.0022(15)
C8 0.031(2) 0.030(2) 0.0268(19) 0.0002(16) 0.0007(15) 0.0055(15)
C101 0.028(2) 0.032(2) 0.040(2) -0.0001(17) 0.0051(16) -0.0117(17)
C102 0.041(2) 0.040(3) 0.050(3) -0.009(2) -0.0041(19) 0.001(2)
C103 0.053(3) 0.048(3) 0.083(4) -0.017(2) 0.000(3) 0.003(3)
C104 0.046(3) 0.065(4) 0.082(4) -0.020(3) 0.001(3) -0.031(3)
C105 0.053(3) 0.084(4) 0.051(3) -0.020(3) 0.001(2) -0.029(3)
C106 0.048(3) 0.061(3) 0.038(2) -0.014(2) 0.0077(19) -0.012(2)
C107 0.031(2) 0.048(3) 0.0262(19) 0.0023(18) 0.0045(15) -0.0124(18)
C108 0.053(3) 0.061(3) 0.051(3) 0.022(2) 0.009(2) -0.014(2)
C109 0.050(3) 0.104(5) 0.072(4) 0.030(3) 0.005(3) -0.042(4)
C110 0.035(3) 0.144(7) 0.063(4) 0.001(4) 0.012(2) -0.055(4)
C111 0.052(3) 0.115(5) 0.056(3) -0.025(3) 0.029(3) -0.025(3)
C112 0.046(3) 0.062(3) 0.046(3) -0.008(2) 0.020(2) -0.010(2)
C201 0.030(2) 0.0218(19) 0.0320(19) 0.0026(15) 0.0018(15) 0.0021(15)
C202 0.031(2) 0.028(2) 0.037(2) -0.0013(16) 0.0032(16) -0.0023(16)
C203 0.032(2) 0.032(2) 0.058(3) 0.0126(18) -0.0019(18) 0.000(2)
C204 0.050(3) 0.035(3) 0.079(4) 0.016(2) 0.006(2) 0.020(2)
C205 0.053(3) 0.043(3) 0.107(5) 0.008(2) 0.022(3) 0.039(3)
C206 0.035(2) 0.033(2) 0.080(3) 0.0074(19) 0.015(2) 0.019(2)
C207 0.0241(18) 0.0218(19) 0.033(2) 0.0012(15) 0.0032(14) -0.0011(15)
C208 0.0237(19) 0.030(2) 0.037(2) -0.0011(16) 0.0051(15) -0.0042(16)
C209 0.037(2) 0.046(3) 0.057(3) -0.009(2) 0.020(2) 0.000(2)
C210 0.039(3) 0.049(3) 0.075(4) -0.020(2) 0.013(2) -0.010(3)
C211 0.034(2) 0.054(3) 0.067(3) -0.014(2) -0.009(2) -0.014(2)
C212 0.036(2) 0.040(2) 0.041(2) -0.0037(19) -0.0050(17) -0.0007(19)
C301 0.0256(19) 0.0235(19) 0.0323(19) 0.0042(15) 0.0008(14) -0.0092(15)
C302 0.034(2) 0.025(2) 0.042(2) 0.0051(16) 0.0012(17) -0.0049(17)
C303 0.045(3) 0.028(2) 0.053(3) 0.0117(19) -0.006(2) -0.0074(19)
C304 0.039(3) 0.042(3) 0.069(3) 0.021(2) -0.008(2) -0.022(2)
C305 0.031(2) 0.057(3) 0.073(3) 0.005(2) 0.020(2) -0.019(3)
C306 0.030(2) 0.036(2) 0.056(3) 0.0007(18) 0.0117(18) -0.0124(19)
C307 0.0251(18) 0.0210(18) 0.036(2) -0.0013(15) -0.0007(15) 0.0029(15)
C308 0.028(2) 0.027(2) 0.052(2) 0.0013(16) 0.0080(17) 0.0008(18)
C309 0.032(2) 0.042(3) 0.077(3) -0.012(2) 0.011(2) -0.001(2)
C310 0.034(3) 0.041(3) 0.092(4) -0.016(2) -0.010(2) 0.006(3)
C311 0.062(3) 0.044(3) 0.053(3) -0.013(2) -0.011(2) -0.007(2)
C312 0.048(3) 0.037(2) 0.040(2) -0.011(2) 0.0022(19) -0.0063(19)
C401 0.0264(19) 0.0223(19) 0.034(2) 0.0056(15) 0.0077(15) 0.0038(15)
C402 0.044(2) 0.039(2) 0.039(2) -0.0071(19) 0.0053(18) 0.0050(19)
C403 0.050(3) 0.041(3) 0.057(3) -0.015(2) 0.009(2) 0.007(2)
C404 0.050(3) 0.046(3) 0.051(3) -0.003(2) 0.014(2) 0.021(2)
C405 0.052(3) 0.059(3) 0.036(2) -0.003(2) 0.008(2) 0.019(2)
C406 0.041(2) 0.042(2) 0.033(2) -0.0042(19) 0.0064(17) 0.0045(18)
C407 0.0245(19) 0.032(2) 0.0279(19) 0.0016(16) 0.0047(14) 0.0075(16)
C408 0.030(2) 0.046(3) 0.042(2) -0.0022(18) 0.0018(17) -0.0048(19)
C409 0.040(3) 0.062(3) 0.049(3) -0.011(2) -0.004(2) -0.006(2)
C410 0.026(2) 0.086(4) 0.051(3) -0.002(2) -0.0063(19) 0.016(3)
C411 0.032(2) 0.068(3) 0.067(3) 0.018(2) 0.010(2) 0.013(3)
C412 0.030(2) 0.046(3) 0.050(3) 0.0087(19) 0.0025(18) -0.001(2)
C501 0.0252(19) 0.030(2) 0.0261(18) 0.0020(16) 0.0067(14) 0.0079(15)
C502 0.048(3) 0.039(2) 0.043(2) -0.014(2) 0.0130(19) 0.0024(19)
C503 0.043(3) 0.057(3) 0.058(3) -0.017(2) 0.008(2) 0.022(2)
C504 0.037(3) 0.079(4) 0.057(3) 0.007(3) 0.019(2) 0.031(3)
C505 0.053(3) 0.059(3) 0.056(3) 0.013(2) 0.030(2) 0.009(2)
C506 0.038(2) 0.041(2) 0.044(2) 0.0016(19) 0.0203(18) 0.0047(19)
C508 0.043(2) 0.035(2) 0.054(3) 0.0078(19) -0.004(2) -0.008(2)
C507 0.0265(19) 0.0222(19) 0.038(2) -0.0019(15) 0.0021(15) 0.0069(16)
C509 0.054(3) 0.041(3) 0.089(4) 0.022(2) -0.001(3) -0.010(3)
C510 0.040(3) 0.046(3) 0.102(5) 0.013(2) 0.000(3) 0.027(3)
C511 0.049(3) 0.071(4) 0.062(3) 0.010(3) -0.001(2) 0.033(3)
C512 0.045(3) 0.056(3) 0.038(2) 0.011(2) 0.0052(19) 0.015(2)
C601 0.0259(19) 0.0231(19) 0.0269(18) -0.0046(15) 0.0030(14) -0.0013(14)
C602 0.028(2) 0.029(2) 0.054(3) -0.0029(17) 0.0083(17) -0.0089(18)
C603 0.050(3) 0.024(2) 0.073(3) -0.0040(19) 0.019(2) -0.015(2)
C604 0.043(3) 0.027(2) 0.062(3) -0.0133(19) 0.004(2) -0.008(2)
C605 0.028(2) 0.033(2) 0.047(2) -0.0098(17) 0.0019(17) -0.0022(18)
C606 0.029(2) 0.027(2) 0.036(2) -0.0036(16) 0.0051(15) 0.0001(16)
C607 0.0203(18) 0.0218(18) 0.035(2) -0.0017(14) 0.0027(14) 0.0020(15)
C608 0.0246(19) 0.031(2) 0.040(2) -0.0013(16) 0.0051(16) 0.0049(17)
C609 0.039(2) 0.034(2) 0.058(3) 0.0068(19) 0.020(2) 0.000(2)
C610 0.033(2) 0.039(3) 0.077(3) 0.013(2) 0.009(2) 0.005(2)
C611 0.033(2) 0.041(3) 0.070(3) 0.009(2) -0.009(2) 0.012(2)
C612 0.030(2) 0.032(2) 0.040(2) 0.0032(17) -0.0048(16) 0.0008(17)
C701 0.0243(19) 0.027(2) 0.036(2) -0.0053(15) 0.0001(15) 0.0120(16)
C702 0.031(2) 0.045(3) 0.048(2) -0.0027(19) 0.0084(18) 0.018(2)
C703 0.030(2) 0.079(4) 0.073(4) -0.004(2) 0.011(2) 0.038(3)
C704 0.047(3) 0.057(3) 0.079(4) -0.029(3) -0.014(3) 0.037(3)
C705 0.060(3) 0.036(3) 0.057(3) -0.019(2) -0.018(2) 0.019(2)
C706 0.039(2) 0.026(2) 0.047(2) -0.0073(17) -0.0048(18) 0.0105(18)
C707 0.0265(19) 0.0186(18) 0.036(2) 0.0024(15) -0.0016(15) -0.0016(15)
C708 0.028(2) 0.027(2) 0.050(2) 0.0024(16) 0.0099(17) 0.0015(17)
C709 0.031(2) 0.042(3) 0.081(4) 0.011(2) 0.011(2) -0.001(2)
C710 0.043(3) 0.042(3) 0.087(4) 0.019(2) -0.014(3) 0.003(3)
C711 0.064(3) 0.041(3) 0.057(3) 0.019(2) -0.006(2) 0.015(2)
C712 0.047(2) 0.035(2) 0.041(2) 0.0095(19) 0.0052(19) 0.0108(19)
C801 0.0258(19) 0.0237(19) 0.0302(19) -0.0053(15) 0.0070(14) -0.0037(15)
C802 0.035(2) 0.036(2) 0.029(2) 0.0003(17) 0.0029(16) -0.0040(17)
C803 0.048(3) 0.057(3) 0.034(2) 0.001(2) 0.0061(19) -0.015(2)
C804 0.054(3) 0.040(3) 0.053(3) 0.002(2) 0.015(2) -0.020(2)
C805 0.059(3) 0.039(3) 0.050(3) 0.019(2) 0.009(2) 0.000(2)
C806 0.046(2) 0.035(2) 0.034(2) 0.0104(19) 0.0016(18) -0.0025(18)
C807 0.0250(19) 0.034(2) 0.0289(19) 0.0032(16) 0.0017(14) -0.0080(16)
C808 0.029(2) 0.054(3) 0.041(2) -0.0022(19) -0.0009(17) 0.001(2)
C809 0.030(2) 0.077(4) 0.060(3) -0.009(2) 0.004(2) -0.011(3)
C810 0.030(2) 0.089(4) 0.055(3) 0.018(3) -0.006(2) -0.018(3)
C811 0.052(3) 0.064(3) 0.052(3) 0.024(3) -0.011(2) 0.003(2)
C812 0.042(2) 0.040(3) 0.045(2) 0.008(2) -0.0066(19) 0.003(2)
Cl3 0.0781(9) 0.0606(8) 0.0659(8) -0.0066(7) 0.0099(7) -0.0135(7)
Cl4 0.0385(6) 0.0501(7) 0.0642(7) -0.0033(5) 0.0146(5) -0.0015(5)
Cl5 0.0346(6) 0.0519(7) 0.0587(7) -0.0043(5) 0.0099(5) 0.0016(5)
Cl6 0.1048(12) 0.0631(9) 0.0547(8) 0.0212(8) 0.0020(7) -0.0079(6)
Cl7 0.0642(8) 0.0604(8) 0.0692(8) -0.0040(6) 0.0092(6) -0.0160(7)
Cl8 0.0698(9) 0.1014(12) 0.0506(7) -0.0067(8) 0.0117(6) -0.0281(7)
Cl9 0.0499(7) 0.0702(8) 0.0488(7) 0.0051(6) 0.0124(5) 0.0078(6)
Cl10 0.107(3) 0.121(4) 0.075(2) -0.061(3) 0.000(2) 0.017(2)
Cl1A 0.151(5) 0.174(5) 0.071(3) -0.081(4) 0.038(3) -0.053(3)
O3 0.086(3) 0.064(3) 0.142(4) -0.002(2) 0.041(3) -0.014(3)
O4 0.078(5) 0.082(6) 0.068(5) -0.012(4) 0.017(4) -0.005(4)
O4A 0.098(6) 0.076(6) 0.108(7) -0.011(5) 0.052(5) -0.019(5)
O5 0.072(2) 0.082(3) 0.059(2) -0.003(2) 0.0104(18) 0.0081(19)
O6 0.083(3) 0.052(2) 0.077(3) -0.0134(19) 0.025(2) -0.0074(18)
O7 0.088(3) 0.057(2) 0.080(3) -0.015(2) 0.034(2) -0.0096(19)
O8 0.106(3) 0.100(3) 0.070(3) -0.010(3) 0.010(2) -0.003(2)
O9 0.087(3) 0.122(4) 0.089(3) -0.009(3) 0.014(2) -0.020(3)
O10 0.092(3) 0.124(4) 0.110(4) -0.035(3) 0.027(3) -0.009(3)
O11 0.102(3) 0.076(3) 0.084(3) 0.004(2) 0.003(2) 0.012(2)
O12 0.065(2) 0.078(3) 0.068(2) 0.001(2) 0.0131(18) 0.002(2)
O13 0.064(2) 0.060(2) 0.061(2) -0.0007(18) 0.0155(17) -0.0009(17)

loop_
_atom_type_symbol
_atom_type_description
_atom_type_scat_dispersion_real
_atom_type_scat_dispersion_imag
_atom_type_scat_source
C C 0.0033 0.0016 'International Tables Vol C Tables 4.2.6.8 and 6.1.1.4'
H H 0.0000 0.0000 'International Tables Vol C Tables 4.2.6.8 and 6.1.1.4'
P P 0.1023 0.0942 'International Tables Vol C Tables 4.2.6.8 and 6.1.1.4'
Cl Cl 0.1484 0.1585 'International Tables Vol C Tables 4.2.6.8 and 6.1.1.4'
Ir Ir -1.4442 7.9887 'International Tables Vol C Tables 4.2.6.8 and 6.1.1.4'
O O 0.0106 0.0060 'International Tables Vol C Tables 4.2.6.8 and 6.1.1.4'

loop_
_geom_angle_atom_site_label_1
_geom_angle_atom_site_label_2
_geom_angle_atom_site_label_3
_geom_angle
H11 Ir1 C4 94.0(14)
H11 Ir1 C1 83.8(14)
C4 Ir1 C1 177.82(15)
H11 Ir1 P4 85.4(13)
C4 Ir1 P4 91.34(12)
C1 Ir1 P4 88.58(9)
H11 Ir1 P1 88.4(13)
C4 Ir1 P1 94.38(12)
C1 Ir1 P1 85.48(9)
P4 Ir1 P1 171.84(3)
H11 Ir1 Cl1 172.2(14)
C4 Ir1 Cl1 93.78(12)
C1 Ir1 Cl1 88.40(9)
P4 Ir1 Cl1 95.15(3)
P1 Ir1 Cl1 90.28(3)
H22 Ir2 C8 96.4(13)
H22 Ir2 C5 81.4(13)
C8 Ir2 C5 177.84(14)
H22 Ir2 P8 82.3(13)
C8 Ir2 P8 91.23(11)
C5 Ir2 P8 88.47(9)
H22 Ir2 P5 89.4(13)
C8 Ir2 P5 93.98(11)
C5 Ir2 P5 86.03(9)
P8 Ir2 P5 170.65(3)
H22 Ir2 Cl2 171.3(13)
C8 Ir2 Cl2 92.19(12)
C5 Ir2 Cl2 89.97(9)
P8 Ir2 Cl2 96.83(3)
P5 Ir2 Cl2 90.73(3)
C101 P1 C107 102.79(18)
C101 P1 C2 105.11(18)
C107 P1 C2 107.05(19)
C101 P1 Ir1 118.84(14)
C107 P1 Ir1 115.65(12)
C2 P1 Ir1 106.46(12)
C207 P2 C201 105.50(16)
C207 P2 C1 115.43(16)
C201 P2 C1 118.77(16)
C207 P2 C2 110.36(17)
C201 P2 C2 107.84(17)
C1 P2 C2 98.49(16)
C3 P3 C307 108.97(16)
C3 P3 C301 110.25(17)
C307 P3 C301 104.94(17)
C3 P3 C1 107.74(16)
C307 P3 C1 110.47(17)
C301 P3 C1 114.38(16)
C407 P4 C401 102.31(16)
C407 P4 C3 108.39(16)
C401 P4 C3 103.60(16)
C407 P4 Ir1 117.89(12)
C401 P4 Ir1 117.09(12)
C3 P4 Ir1 106.48(11)
C507 P5 C501 101.84(16)
C507 P5 C6 106.49(17)
C501 P5 C6 107.11(17)
C507 P5 Ir2 116.88(13)
C501 P5 Ir2 117.33(12)
C6 P5 Ir2 106.42(11)
C607 P6 C601 105.94(16)
C607 P6 C5 116.17(16)
C601 P6 C5 117.09(16)
C607 P6 C6 109.24(17)
C601 P6 C6 109.00(16)
C5 P6 C6 98.97(16)
C701 P7 C707 105.64(17)
C701 P7 C7 110.21(17)
C707 P7 C7 108.39(16)
C701 P7 C5 114.54(16)
C707 P7 C5 110.39(16)
C7 P7 C5 107.55(16)
C807 P8 C801 104.00(16)
C807 P8 C7 108.19(17)
C801 P8 C7 103.97(16)
C807 P8 Ir2 117.94(12)
C801 P8 Ir2 115.07(12)
C7 P8 Ir2 106.68(11)
H1 C1 P3 106(2)
H1 C1 P2 103(2)
P3 C1 P2 122.08(19)
H1 C1 Ir1 101(2)
P3 C1 Ir1 114.48(16)
P2 C1 Ir1 107.75(16)
P2 C2 P1 107.25(19)
P3 C3 P4 110.41(18)
O1 C4 Ir1 177.2(4)
H5 C5 P7 105.8(18)
H5 C5 P6 103.3(18)
P7 C5 P6 121.55(18)
H5 C5 Ir2 100.6(18)
P7 C5 Ir2 114.63(16)
P6 C5 Ir2 108.07(15)
P6 C6 P5 107.06(18)
P7 C7 P8 109.90(18)
O2 C8 Ir2 177.3(4)
C102 C101 C106 119.8(4)
C102 C101 P1 122.6(3)
C106 C101 P1 117.5(3)
C101 C102 C103 119.8(4)
C104 C103 C102 119.8(5)
C105 C104 C103 121.2(4)
C104 C105 C106 119.6(5)
C105 C106 C101 119.7(4)
C112 C107 C108 119.8(4)
C112 C107 P1 123.3(3)
C108 C107 P1 116.9(3)
C107 C108 C109 120.0(5)
C110 C109 C108 118.8(5)
C111 C110 C109 121.6(5)
C110 C111 C112 120.1(6)
C107 C112 C111 119.6(5)
C206 C201 C202 120.1(3)
C206 C201 P2 119.8(3)
C202 C201 P2 120.1(3)
C203 C202 C201 119.6(4)
C204 C203 C202 120.0(4)
C205 C204 C203 120.7(4)
C204 C205 C206 120.4(4)
C201 C206 C205 119.1(4)
C208 C207 C212 120.0(3)
C208 C207 P2 123.6(3)
C212 C207 P2 116.3(3)
C207 C208 C209 119.8(4)
C210 C209 C208 120.1(4)
C211 C210 C209 120.7(4)
C210 C211 C212 120.4(4)
C211 C212 C207 119.0(4)
C306 C301 C302 120.5(3)
C306 C301 P3 123.4(3)
C302 C301 P3 116.1(3)
C303 C302 C301 119.7(4)
C304 C303 C302 119.5(4)
C305 C304 C303 121.0(4)
C304 C305 C306 121.0(4)
C301 C306 C305 118.4(4)
C308 C307 C312 119.7(3)
C308 C307 P3 124.7(3)
C312 C307 P3 115.5(3)
C309 C308 C307 118.9(4)
C310 C309 C308 121.5(4)
C309 C310 C311 120.1(4)
C312 C311 C310 120.0(4)
C311 C312 C307 119.8(4)
C406 C401 C402 119.1(3)
C406 C401 P4 119.0(3)
C402 C401 P4 121.9(3)
C403 C402 C401 119.6(4)
C404 C403 C402 120.8(4)
C405 C404 C403 119.5(4)
C404 C405 C406 120.4(4)
C401 C406 C405 120.5(4)
C408 C407 C412 119.0(4)
C408 C407 P4 124.0(3)
C412 C407 P4 116.8(3)
C407 C408 C409 120.1(4)
C410 C409 C408 120.0(4)
C411 C410 C409 120.2(4)
C410 C411 C412 120.5(4)
C411 C412 C407 120.2(4)
C506 C501 C502 119.7(3)
C506 C501 P5 124.0(3)
C502 C501 P5 116.3(3)
C503 C502 C501 120.1(4)
C504 C503 C502 119.4(4)
C505 C504 C503 120.5(4)
C504 C505 C506 120.4(4)
C505 C506 C501 119.7(4)
C507 C508 C509 119.5(4)
C508 C507 C512 119.3(4)
C508 C507 P5 122.6(3)
C512 C507 P5 118.1(3)
C510 C509 C508 120.7(5)
C509 C510 C511 120.3(4)
C510 C511 C512 119.6(5)
C511 C512 C507 120.5(5)
C606 C601 C602 120.2(3)
C606 C601 P6 120.2(3)
C602 C601 P6 119.5(3)
C603 C602 C601 119.2(3)
C604 C603 C602 120.3(4)
C605 C604 C603 120.5(4)
C604 C605 C606 119.8(4)
C605 C606 C601 119.9(3)
C608 C607 C612 119.5(3)
C608 C607 P6 123.2(3)
C612 C607 P6 117.2(3)
C607 C608 C609 120.1(4)
C610 C609 C608 119.7(4)
C611 C610 C609 120.6(4)
C610 C611 C612 120.1(4)
C611 C612 C607 119.9(4)
C706 C701 C702 120.5(4)
C706 C701 P7 117.1(3)
C702 C701 P7 122.3(3)
C701 C702 C703 118.0(4)
C704 C703 C702 120.5(5)
C705 C704 C703 121.6(4)
C704 C705 C706 119.2(5)
C705 C706 C701 120.2(4)
C708 C707 C712 120.1(3)
C708 C707 P7 124.1(3)
C712 C707 P7 115.8(3)
C709 C708 C707 118.2(4)
C710 C709 C708 121.4(4)
C709 C710 C711 120.4(4)
C712 C711 C710 119.8(4)
C711 C712 C707 120.2(4)
C806 C801 C802 119.5(3)
C806 C801 P8 121.9(3)
C802 C801 P8 118.6(3)
C803 C802 C801 120.3(4)
C804 C803 C802 119.9(4)
C803 C804 C805 120.1(4)
C804 C805 C806 120.2(4)
C801 C806 C805 119.9(4)
C812 C807 C808 119.0(4)
C812 C807 P8 124.4(3)
C808 C807 P8 116.5(3)
C809 C808 C807 120.3(4)
C810 C809 C808 119.6(4)
C811 C810 C809 120.3(4)
C810 C811 C812 120.4(5)
C807 C812 C811 120.4(4)

loop_
_geom_bond_atom_site_label_1
_geom_bond_atom_site_label_2
_geom_bond_distance
Ir1 H11 1.52(4)
Ir1 C4 1.874(4)
Ir1 C1 2.207(3)
Ir1 P4 2.3316(9)
Ir1 P1 2.3466(9)
Ir1 Cl1 2.4511(9)
Ir2 H22 1.48(3)
Ir2 C8 1.874(4)
Ir2 C5 2.201(3)
Ir2 P8 2.3281(9)
Ir2 P5 2.3398(9)
Ir2 Cl2 2.4500(9)
P1 C101 1.816(4)
P1 C107 1.819(4)
P1 C2 1.837(4)
P2 C207 1.791(4)
P2 C201 1.797(4)
P2 C1 1.802(3)
P2 C2 1.803(4)
P3 C3 1.793(3)
P3 C307 1.793(4)
P3 C301 1.794(3)
P3 C1 1.801(3)
P4 C407 1.817(4)
P4 C401 1.819(4)
P4 C3 1.832(3)
P5 C507 1.818(4)
P5 C501 1.821(4)
P5 C6 1.842(4)
P6 C607 1.793(4)
P6 C601 1.797(3)
P6 C5 1.803(3)
P6 C6 1.805(4)
P7 C701 1.787(4)
P7 C707 1.789(3)
P7 C7 1.799(4)
P7 C5 1.799(3)
P8 C807 1.814(4)
P8 C801 1.824(4)
P8 C7 1.830(4)
O1 C4 1.135(5)
O2 C8 1.134(4)
C1 H1 0.960(18)
C5 H5 0.972(17)
C101 C102 1.379(6)
C101 C106 1.399(6)
C102 C103 1.397(6)
C103 C104 1.369(8)
C104 C105 1.368(8)
C105 C106 1.394(6)
C107 C112 1.379(6)
C107 C108 1.382(6)
C108 C109 1.394(7)
C109 C110 1.368(9)
C110 C111 1.354(9)
C111 C112 1.385(7)
C201 C206 1.383(5)
C201 C202 1.396(5)
C202 C203 1.382(5)
C203 C204 1.371(6)
C204 C205 1.367(7)
C205 C206 1.392(6)
C207 C208 1.379(5)
C207 C212 1.406(5)
C208 C209 1.379(5)
C209 C210 1.378(7)
C210 C211 1.364(7)
C211 C212 1.381(6)
C301 C306 1.381(5)
C301 C302 1.402(5)
C302 C303 1.384(5)
C303 C304 1.372(7)
C304 C305 1.362(7)
C305 C306 1.394(6)
C307 C308 1.388(5)
C307 C312 1.401(5)
C308 C309 1.383(6)
C309 C310 1.363(7)
C310 C311 1.379(7)
C311 C312 1.378(6)
C401 C406 1.379(5)
C401 C402 1.391(5)
C402 C403 1.388(6)
C403 C404 1.371(6)
C404 C405 1.371(6)
C405 C406 1.385(6)
C407 C408 1.384(5)
C407 C412 1.389(5)
C408 C409 1.389(6)
C409 C410 1.377(7)
C410 C411 1.362(7)
C411 C412 1.381(6)
C501 C506 1.379(5)
C501 C502 1.386(5)
C502 C503 1.379(6)
C503 C504 1.374(7)
C504 C505 1.367(7)
C505 C506 1.375(6)
C508 C507 1.380(6)
C508 C509 1.390(6)
C507 C512 1.390(5)
C509 C510 1.366(8)
C510 C511 1.373(8)
C511 C512 1.385(6)
C601 C606 1.390(5)
C601 C602 1.391(5)
C602 C603 1.388(5)
C603 C604 1.382(6)
C604 C605 1.377(6)
C605 C606 1.387(5)
C607 C608 1.380(5)
C607 C612 1.390(5)
C608 C609 1.386(5)
C609 C610 1.375(6)
C610 C611 1.364(7)
C611 C612 1.383(6)
C701 C706 1.387(6)
C701 C702 1.390(6)
C702 C703 1.401(6)
C703 C704 1.367(8)
C704 C705 1.362(8)
C705 C706 1.386(6)
C707 C708 1.395(5)
C707 C712 1.395(5)
C708 C709 1.385(6)
C709 C710 1.371(7)
C710 C711 1.375(7)
C711 C712 1.373(6)
C801 C806 1.379(5)
C801 C802 1.382(5)
C802 C803 1.380(6)
C803 C804 1.371(6)
C804 C805 1.373(6)
C805 C806 1.384(6)
C807 C812 1.378(6)
C807 C808 1.394(6)
C808 C809 1.390(6)
C809 C810 1.375(7)
C810 C811 1.370(7)
C811 C812 1.384(6)
Cl10 Cl1A 1.132(7)
O4 O4A 1.582(12)

loop_
_geom_hbond_atom_site_label_D
_geom_hbond_atom_site_label_H
_geom_hbond_atom_site_label_A
_geom_hbond_site_symmetry_A
_geom_hbond_distance_DH
_geom_hbond_distance_HA
_geom_hbond_distance_DA
_geom_hbond_angle_DHA
C1 H1 Cl1 . 0.96(3) 2.82(3) 3.252(3) 109(2)
C3 H3A Cl8 1_565 0.98 2.51 3.466(4) 164
C3 H3B Cl5 1_565 0.98 2.57 3.493(4) 158
C6 H6A O8 2 0.98 2.59 3.431(5) 144
C6 H6B Cl9 2 0.98 2.82 3.746(4) 158
C7 H7A Cl1A 4_566 0.98 2.73 3.614(6) 150
C7 H7B Cl4 4_566 0.98 2.60 3.518(4) 157
C206 H206 Cl7 4_566 0.94 2.79 3.719(4) 172
C310 H310 Cl4 2 0.94 2.83 3.714(4) 158
C602 H602 Cl9 2 0.94 2.62 3.557(4) 179
C704 H704 Cl1 3_566 0.94 2.82 3.534(6) 134
C708 H708 Cl2 . 0.94 2.80 3.503(4) 132
C710 H710 Cl5 3_656 0.94 2.72 3.614(4) 160
C712 H712 Cl10 4_566 0.94 2.81 3.734(6) 167

_cod_database_fobs_code 2242489
